data_7718222
loop_
_publ_author_name
'Feil, Christoph M.'
'Goerigk, Florian'
'St&#xf6;ckl, Yannick'
'Nieger, Martin'
'Gudat, Dietrich'

_publ_section_title
;
 Diverse reactivity of a cationic N-heterocyclic phosphenium complex
 towards anionic substrates - substitution <i>vs.</i> reduction.
;
_journal_issue 5
_journal_name_full 'Dalton transactions (Cambridge, England : 2003)'
_journal_page_first 1806
_journal_page_last 1814
_journal_paper_doi 10.1039/d4dt03352c
_journal_volume 54
_journal_year 2025
_chemical_formula_moiety 'C30 H36 Fe N2 O4 P, C F3 O3 S'
_chemical_formula_sum 'C31 H36 F3 Fe N2 O7 P S'
_chemical_formula_weight 724.50
_space_group_crystal_system monoclinic
_space_group_IT_number 14
_space_group_name_Hall '-P 2yn'
_space_group_name_H-M_alt 'P 1 21/n 1'
_atom_sites_solution_hydrogens geom
_atom_sites_solution_primary direct
_atom_sites_solution_secondary difmap
_audit_creation_method SHELXL-2016/4
_audit_update_record
;
2024-10-30 deposited with the CCDC.	2025-01-06 downloaded from the CCDC.
;
_cell_angle_alpha 90
_cell_angle_beta 98.392(1)
_cell_angle_gamma 90
_cell_formula_units_Z 4
_cell_length_a 10.6034(4)
_cell_length_b 14.1577(5)
_cell_length_c 24.0619(8)
_cell_measurement_reflns_used 6413
_cell_measurement_temperature 130(2)
_cell_measurement_theta_max 28.293
_cell_measurement_theta_min 1.674
_cell_volume 3573.5(2)
_computing_cell_refinement 'Bruker ApexII Software Suite, 2008'
_computing_data_collection 'Bruker ApexII Software Suite, 2008'
_computing_data_reduction 'Bruker ApexII Software Suite, 2008'
_computing_molecular_graphics 'SHELXS plus XP (Sheldrick, 1991)'
_computing_publication_material 'SHELXL-2016/4 (Sheldrick, 2016)'
_computing_structure_refinement 'SHELXL-2016/4 (Sheldrick, 2016)'
_computing_structure_solution 'SHELXS-2016/4 (Sheldrick, 2016)'
_diffrn_ambient_temperature 130(2)
_diffrn_measured_fraction_theta_full 1.000
_diffrn_measured_fraction_theta_max 0.996
_diffrn_measurement_device_type 'Bruker Kappa ApexII Duo'
_diffrn_measurement_method 'Omega and phi scans'
_diffrn_radiation_type MoK\a
_diffrn_radiation_wavelength 0.71073
_diffrn_reflns_av_R_equivalents 0.0408
_diffrn_reflns_av_unetI/netI 0.0490
_diffrn_reflns_Laue_measured_fraction_full 1.000
_diffrn_reflns_Laue_measured_fraction_max 0.996
_diffrn_reflns_limit_h_max 14
_diffrn_reflns_limit_h_min -13
_diffrn_reflns_limit_k_max 18
_diffrn_reflns_limit_k_min -17
_diffrn_reflns_limit_l_max 32
_diffrn_reflns_limit_l_min -24
_diffrn_reflns_number 35481
_diffrn_reflns_point_group_measured_fraction_full 1.000
_diffrn_reflns_point_group_measured_fraction_max 0.996
_diffrn_reflns_theta_full 25.242
_diffrn_reflns_theta_max 28.293
_diffrn_reflns_theta_min 1.674
_diffrn_source 'fine-focus sealed tube'
_exptl_absorpt_coefficient_mu 0.586
_exptl_absorpt_correction_T_max 0.7457
_exptl_absorpt_correction_T_min 0.7003
_exptl_absorpt_correction_type multi-scan
_exptl_absorpt_process_details 'BLESSING 1995'
_exptl_crystal_colour yellow
_exptl_crystal_density_diffrn 1.347
_exptl_crystal_description prism
_exptl_crystal_F_000 1504
_exptl_crystal_size_max 0.216
_exptl_crystal_size_mid 0.137
_exptl_crystal_size_min 0.105
_refine_diff_density_max 0.433
_refine_diff_density_min -0.353
_refine_diff_density_rms 0.063
_refine_ls_extinction_method none
_refine_ls_goodness_of_fit_ref 1.006
_refine_ls_hydrogen_treatment constr
_refine_ls_matrix_type full
_refine_ls_number_parameters 415
_refine_ls_number_reflns 8839
_refine_ls_number_restraints 0
_refine_ls_restrained_S_all 1.006
_refine_ls_R_factor_all 0.0667
_refine_ls_R_factor_gt 0.0389
_refine_ls_shift/su_max 0.002
_refine_ls_shift/su_mean 0.000
_refine_ls_structure_factor_coef Fsqd
_refine_ls_weighting_details 'w=1/[\s^2^(Fo^2^)+(0.0393P)^2^+1.1031P] where P=(Fo^2^+2Fc^2^)/3'
_refine_ls_weighting_scheme calc
_refine_ls_wR_factor_gt 0.0809
_refine_ls_wR_factor_ref 0.0909
_reflns_Friedel_coverage 0.000
_reflns_number_gt 6413
_reflns_number_total 8839
_reflns_threshold_expression 'I > 2\s(I)'
_cod_data_source_file d4dt03352c3.cif
_cod_data_source_block gud518
_cod_original_sg_symbol_H-M 'P 21/n'
_cod_database_code 7718222
_shelx_shelxl_version_number 2016/4
_shelx_space_group_comment
;
The symmetry employed for this shelxl refinement is uniquely defined
by the following loop, which should always be used as a source of
symmetry information in preference to the above space-group names.
They are only intended as comments.
;
_shelx_estimated_absorpt_t_min 0.884
_shelx_estimated_absorpt_t_max 0.941

loop_
_space_group_symop_operation_xyz
'x, y, z'
'-x+1/2, y+1/2, -z+1/2'
'-x, -y, -z'
'x-1/2, -y-1/2, z-1/2'

loop_
_atom_site_label
_atom_site_type_symbol
_atom_site_fract_x
_atom_site_fract_y
_atom_site_fract_z
_atom_site_U_iso_or_equiv
_atom_site_adp_type
_atom_site_occupancy
_atom_site_site_symmetry_order
_atom_site_calc_flag
_atom_site_refinement_flags_posn
_atom_site_refinement_flags_adp
_atom_site_refinement_flags_occupancy
_atom_site_disorder_assembly
_atom_site_disorder_group
FE1 Fe 0.73399(3) 0.73589(2) 0.52167(2) 0.01647(8) Uani 1 1 d . . . . .
C1 C 0.8536(2) 0.72107(13) 0.47498(8) 0.0216(4) Uani 1 1 d . . . . .
O1 O 0.92928(15) 0.71369(11) 0.44656(6) 0.0329(4) Uani 1 1 d . . . . .
C2 C 0.7098(2) 0.60835(15) 0.51810(8) 0.0251(5) Uani 1 1 d . . . . .
O2 O 0.69253(17) 0.52976(11) 0.51221(6) 0.0405(4) Uani 1 1 d . . . . .
C3 C 0.74861(19) 0.86222(14) 0.50922(8) 0.0212(4) Uani 1 1 d . . . . .
O3 O 0.75678(15) 0.93953(10) 0.49832(6) 0.0314(4) Uani 1 1 d . . . . .
C4 C 0.5646(2) 0.74820(15) 0.49575(9) 0.0282(5) Uani 1 1 d . . . . .
O4 O 0.45987(16) 0.75574(12) 0.47858(7) 0.0465(4) Uani 1 1 d . . . . .
P1 P 0.79508(4) 0.74292(3) 0.60742(2) 0.01313(10) Uani 1 1 d . . . . .
N1 N 0.83759(14) 0.83055(10) 0.65186(6) 0.0130(3) Uani 1 1 d . . . . .
N2 N 0.81325(14) 0.66591(10) 0.65959(6) 0.0131(3) Uani 1 1 d . . . . .
C5 C 0.86490(17) 0.80079(13) 0.70733(7) 0.0156(4) Uani 1 1 d . . . . .
H5 H 0.890115 0.841768 0.738216 0.019 Uiso 1 1 calc R U . . .
C6 C 0.85129(17) 0.70710(13) 0.71187(7) 0.0158(4) Uani 1 1 d . . . . .
H6 H 0.865718 0.673232 0.746294 0.019 Uiso 1 1 calc R U . . .
C7 C 0.84478(18) 0.92876(12) 0.63541(7) 0.0151(4) Uani 1 1 d . . . . .
C8 C 0.96311(18) 0.96392(13) 0.62584(8) 0.0186(4) Uani 1 1 d . . . . .
C9 C 0.9673(2) 1.05881(13) 0.61058(9) 0.0267(5) Uani 1 1 d . . . . .
H9 H 1.045551 1.085671 0.603508 0.032 Uiso 1 1 calc R U . . .
C10 C 0.8587(2) 1.11425(14) 0.60562(9) 0.0312(5) Uani 1 1 d . . . . .
H10 H 0.863420 1.178805 0.595354 0.037 Uiso 1 1 calc R U . . .
C11 C 0.7436(2) 1.07714(14) 0.61537(9) 0.0277(5) Uani 1 1 d . . . . .
H11 H 0.670395 1.116598 0.611871 0.033 Uiso 1 1 calc R U . . .
C12 C 0.73307(18) 0.98230(13) 0.63034(8) 0.0187(4) Uani 1 1 d . . . . .
C13 C 0.78891(17) 0.56545(12) 0.65254(7) 0.0139(4) Uani 1 1 d . . . . .
C14 C 0.66596(18) 0.53261(13) 0.65586(8) 0.0181(4) Uani 1 1 d . . . . .
C15 C 0.6448(2) 0.43611(13) 0.64823(9) 0.0242(4) Uani 1 1 d . . . . .
H15 H 0.562200 0.411034 0.649695 0.029 Uiso 1 1 calc R U . . .
C16 C 0.7423(2) 0.37638(14) 0.63855(9) 0.0276(5) Uani 1 1 d . . . . .
H16 H 0.725918 0.310748 0.633414 0.033 Uiso 1 1 calc R U . . .
C17 C 0.8631(2) 0.41087(13) 0.63626(9) 0.0255(5) Uani 1 1 d . . . . .
H17 H 0.928939 0.368437 0.629862 0.031 Uiso 1 1 calc R U . . .
C18 C 0.89040(18) 0.50673(13) 0.64314(8) 0.0177(4) Uani 1 1 d . . . . .
C19 C 1.08176(18) 0.90277(13) 0.63129(8) 0.0212(4) Uani 1 1 d . . . . .
H19 H 1.065058 0.845035 0.653022 0.025 Uiso 1 1 calc R U . . .
C20 C 1.19846(19) 0.95239(15) 0.66333(9) 0.0306(5) Uani 1 1 d . . . . .
H20A H 1.272490 0.910354 0.665780 0.046 Uiso 1 1 calc R U . . .
H20B H 1.215673 1.010350 0.643467 0.046 Uiso 1 1 calc R U . . .
H20C H 1.181963 0.968260 0.701250 0.046 Uiso 1 1 calc R U . . .
C21 C 1.1086(2) 0.87057(16) 0.57320(9) 0.0341(5) Uani 1 1 d . . . . .
H21A H 1.185391 0.831209 0.577535 0.051 Uiso 1 1 calc R U . . .
H21B H 1.035925 0.833923 0.554691 0.051 Uiso 1 1 calc R U . . .
H21C H 1.121435 0.926014 0.550305 0.051 Uiso 1 1 calc R U . . .
C22 C 0.60593(18) 0.94158(14) 0.64009(8) 0.0222(4) Uani 1 1 d . . . . .
H22 H 0.615254 0.871335 0.642216 0.027 Uiso 1 1 calc R U . . .
C23 C 0.5706(2) 0.97543(17) 0.69600(9) 0.0332(5) Uani 1 1 d . . . . .
H23A H 0.488244 0.948319 0.701447 0.050 Uiso 1 1 calc R U . . .
H23B H 0.636205 0.955211 0.726655 0.050 Uiso 1 1 calc R U . . .
H23C H 0.564625 1.044508 0.695801 0.050 Uiso 1 1 calc R U . . .
C24 C 0.4997(2) 0.96411(18) 0.59181(9) 0.0352(5) Uani 1 1 d . . . . .
H24A H 0.419412 0.936602 0.599761 0.053 Uiso 1 1 calc R U . . .
H24B H 0.490253 1.032745 0.587900 0.053 Uiso 1 1 calc R U . . .
H24C H 0.521327 0.937415 0.556826 0.053 Uiso 1 1 calc R U . . .
C25 C 0.55840(19) 0.59619(14) 0.66830(8) 0.0230(4) Uani 1 1 d . . . . .
H25 H 0.591403 0.662407 0.671852 0.028 Uiso 1 1 calc R U . . .
C26 C 0.5150(2) 0.56880(18) 0.72390(10) 0.0400(6) Uani 1 1 d . . . . .
H26A H 0.445616 0.610608 0.731184 0.060 Uiso 1 1 calc R U . . .
H26B H 0.484926 0.503271 0.721833 0.060 Uiso 1 1 calc R U . . .
H26C H 0.586711 0.574940 0.754383 0.060 Uiso 1 1 calc R U . . .
C27 C 0.4456(2) 0.59391(17) 0.62081(10) 0.0380(6) Uani 1 1 d . . . . .
H27A H 0.378074 0.635635 0.630189 0.057 Uiso 1 1 calc R U . . .
H27B H 0.473587 0.615397 0.585856 0.057 Uiso 1 1 calc R U . . .
H27C H 0.412968 0.529228 0.615935 0.057 Uiso 1 1 calc R U . . .
C28 C 1.02395(18) 0.54413(13) 0.64034(8) 0.0211(4) Uani 1 1 d . . . . .
H28 H 1.029348 0.609670 0.655999 0.025 Uiso 1 1 calc R U . . .
C29 C 1.1263(2) 0.48443(15) 0.67535(9) 0.0291(5) Uani 1 1 d . . . . .
H29A H 1.210629 0.510674 0.672473 0.044 Uiso 1 1 calc R U . . .
H29B H 1.112350 0.484967 0.714721 0.044 Uiso 1 1 calc R U . . .
H29C H 1.121574 0.419363 0.661303 0.044 Uiso 1 1 calc R U . . .
C30 C 1.0498(2) 0.54922(17) 0.57943(9) 0.0352(5) Uani 1 1 d . . . . .
H30A H 1.136093 0.573418 0.578625 0.053 Uiso 1 1 calc R U . . .
H30B H 1.042119 0.485957 0.562742 0.053 Uiso 1 1 calc R U . . .
H30C H 0.987687 0.591530 0.557942 0.053 Uiso 1 1 calc R U . . .
S1 S 0.62351(5) 0.75921(3) 0.35361(2) 0.01781(11) Uani 1 1 d . . . . .
O5 O 0.49161(14) 0.77200(10) 0.32981(6) 0.0273(3) Uani 1 1 d . . . . .
O6 O 0.65497(13) 0.66642(9) 0.37572(6) 0.0236(3) Uani 1 1 d . . . . .
O7 O 0.67852(15) 0.83620(9) 0.38788(5) 0.0285(3) Uani 1 1 d . . . . .
C31 C 0.7075(2) 0.76590(15) 0.29250(9) 0.0268(5) Uani 1 1 d . . . . .
F1 F 0.67997(14) 0.84533(9) 0.26372(5) 0.0422(3) Uani 1 1 d . . . . .
F2 F 0.67649(14) 0.69395(10) 0.25774(5) 0.0428(4) Uani 1 1 d . . . . .
F3 F 0.83337(12) 0.76312(9) 0.30768(6) 0.0401(3) Uani 1 1 d . . . . .

loop_
_atom_site_aniso_label
_atom_site_aniso_U_11
_atom_site_aniso_U_22
_atom_site_aniso_U_33
_atom_site_aniso_U_23
_atom_site_aniso_U_13
_atom_site_aniso_U_12
FE1 0.01952(15) 0.01784(14) 0.01162(13) 0.00032(10) 0.00081(10) -0.00031(11)
C1 0.0245(11) 0.0220(10) 0.0173(10) -0.0005(8) -0.0005(8) 0.0004(8)
O1 0.0319(9) 0.0420(9) 0.0270(8) -0.0004(7) 0.0120(7) 0.0043(7)
C2 0.0284(12) 0.0304(12) 0.0159(10) -0.0036(9) 0.0016(9) -0.0027(9)
O2 0.0619(12) 0.0244(9) 0.0337(9) -0.0068(7) 0.0021(8) -0.0106(8)
C3 0.0247(11) 0.0268(11) 0.0118(9) -0.0008(8) 0.0014(8) 0.0026(8)
O3 0.0512(11) 0.0219(8) 0.0199(8) 0.0029(6) 0.0018(7) -0.0001(7)
C4 0.0281(12) 0.0341(12) 0.0217(11) 0.0036(9) 0.0018(9) -0.0020(10)
O4 0.0238(9) 0.0645(12) 0.0475(11) 0.0098(9) -0.0074(8) -0.0008(8)
P1 0.0147(2) 0.0131(2) 0.0114(2) 0.00047(17) 0.00122(18) -0.00036(18)
N1 0.0141(8) 0.0124(7) 0.0125(8) 0.0002(6) 0.0019(6) -0.0009(6)
N2 0.0142(8) 0.0123(7) 0.0124(7) 0.0004(6) 0.0008(6) -0.0012(6)
C5 0.0154(10) 0.0185(9) 0.0120(9) -0.0020(7) -0.0013(7) -0.0003(7)
C6 0.0155(10) 0.0200(9) 0.0113(9) 0.0011(7) -0.0001(7) -0.0001(7)
C7 0.0196(10) 0.0115(8) 0.0138(9) -0.0007(7) 0.0011(7) -0.0015(7)
C8 0.0203(10) 0.0176(9) 0.0177(10) 0.0005(7) 0.0026(8) -0.0018(8)
C9 0.0286(12) 0.0186(10) 0.0343(12) 0.0037(8) 0.0090(10) -0.0060(8)
C10 0.0400(14) 0.0137(10) 0.0407(13) 0.0063(9) 0.0090(11) 0.0003(9)
C11 0.0305(12) 0.0188(10) 0.0331(12) 0.0001(9) 0.0019(10) 0.0078(9)
C12 0.0206(11) 0.0176(9) 0.0172(10) -0.0016(7) 0.0001(8) 0.0025(8)
C13 0.0183(10) 0.0120(8) 0.0110(9) 0.0005(7) 0.0010(7) -0.0012(7)
C14 0.0191(10) 0.0189(9) 0.0166(9) 0.0011(7) 0.0032(8) -0.0009(8)
C15 0.0216(11) 0.0196(10) 0.0315(12) -0.0010(8) 0.0047(9) -0.0077(8)
C16 0.0330(13) 0.0138(9) 0.0371(12) -0.0044(8) 0.0091(10) -0.0061(8)
C17 0.0267(12) 0.0179(10) 0.0337(12) -0.0048(8) 0.0105(9) 0.0017(8)
C18 0.0184(10) 0.0178(9) 0.0173(10) -0.0007(7) 0.0039(8) -0.0002(7)
C19 0.0148(10) 0.0196(9) 0.0297(11) 0.0025(8) 0.0045(8) -0.0028(8)
C20 0.0190(11) 0.0358(12) 0.0363(13) 0.0020(10) 0.0023(9) -0.0064(9)
C21 0.0244(12) 0.0385(13) 0.0405(13) -0.0083(10) 0.0084(10) 0.0001(10)
C22 0.0171(10) 0.0219(10) 0.0276(11) -0.0047(8) 0.0028(8) 0.0024(8)
C23 0.0245(12) 0.0477(14) 0.0281(12) -0.0080(10) 0.0065(10) -0.0041(10)
C24 0.0197(12) 0.0536(15) 0.0310(13) -0.0089(11) -0.0009(10) 0.0059(10)
C25 0.0166(10) 0.0215(10) 0.0318(12) 0.0011(8) 0.0063(9) -0.0006(8)
C26 0.0341(14) 0.0540(15) 0.0347(14) 0.0006(11) 0.0143(11) 0.0116(11)
C27 0.0252(13) 0.0473(14) 0.0412(14) 0.0100(11) 0.0042(11) 0.0049(11)
C28 0.0157(10) 0.0194(9) 0.0289(11) -0.0021(8) 0.0056(8) 0.0011(8)
C29 0.0205(12) 0.0375(12) 0.0289(12) 0.0030(9) 0.0024(9) 0.0036(9)
C30 0.0252(13) 0.0488(14) 0.0332(13) 0.0130(11) 0.0095(10) 0.0031(10)
S1 0.0228(3) 0.0161(2) 0.0136(2) 0.00036(17) -0.00044(18) -0.00035(19)
O5 0.0232(8) 0.0336(8) 0.0238(7) 0.0054(6) -0.0010(6) 0.0037(6)
O6 0.0289(8) 0.0155(7) 0.0250(8) 0.0034(6) -0.0006(6) -0.0007(6)
O7 0.0457(10) 0.0191(7) 0.0185(7) -0.0023(6) -0.0023(7) -0.0039(6)
C31 0.0287(12) 0.0306(11) 0.0207(10) 0.0000(9) 0.0025(9) -0.0002(9)
F1 0.0559(10) 0.0436(8) 0.0286(7) 0.0179(6) 0.0110(6) 0.0031(7)
F2 0.0521(9) 0.0502(8) 0.0269(7) -0.0171(6) 0.0090(6) -0.0021(7)
F3 0.0258(7) 0.0523(8) 0.0432(8) 0.0063(6) 0.0087(6) -0.0024(6)

loop_
_atom_type_symbol
_atom_type_description
_atom_type_scat_dispersion_real
_atom_type_scat_dispersion_imag
_atom_type_scat_source
C C 0.0033 0.0016 'International Tables Vol C Tables 4.2.6.8 and 6.1.1.4'
H H 0.0000 0.0000 'International Tables Vol C Tables 4.2.6.8 and 6.1.1.4'
N N 0.0061 0.0033 'International Tables Vol C Tables 4.2.6.8 and 6.1.1.4'
O O 0.0106 0.0060 'International Tables Vol C Tables 4.2.6.8 and 6.1.1.4'
F F 0.0171 0.0103 'International Tables Vol C Tables 4.2.6.8 and 6.1.1.4'
P P 0.1023 0.0942 'International Tables Vol C Tables 4.2.6.8 and 6.1.1.4'
S S 0.1246 0.1234 'International Tables Vol C Tables 4.2.6.8 and 6.1.1.4'
Fe Fe 0.3463 0.8444 'International Tables Vol C Tables 4.2.6.8 and 6.1.1.4'

loop_
_geom_angle_atom_site_label_1
_geom_angle_atom_site_label_2
_geom_angle_atom_site_label_3
_geom_angle
_geom_angle_site_symmetry_1
_geom_angle_site_symmetry_3
_geom_angle_publ_flag
C3 FE1 C4 87.32(9) . . ?
C3 FE1 C1 85.89(8) . . ?
C4 FE1 C1 122.63(9) . . ?
C3 FE1 C2 167.91(9) . . ?
C4 FE1 C2 87.34(9) . . ?
C1 FE1 C2 87.88(9) . . ?
C3 FE1 P1 95.44(6) . . ?
C4 FE1 P1 119.04(7) . . ?
C1 FE1 P1 118.30(6) . . ?
C2 FE1 P1 96.64(6) . . ?
O1 C1 FE1 178.37(19) . . ?
O2 C2 FE1 175.51(18) . . ?
O3 C3 FE1 176.09(17) . . ?
O4 C4 FE1 178.6(2) . . ?
N2 P1 N1 90.76(7) . . ?
N2 P1 FE1 135.18(6) . . ?
N1 P1 FE1 133.98(6) . . ?
C5 N1 C7 122.75(14) . . ?
C5 N1 P1 113.07(11) . . ?
C7 N1 P1 124.18(12) . . ?
C6 N2 C13 122.66(14) . . ?
C6 N2 P1 113.35(12) . . ?
C13 N2 P1 123.97(12) . . ?
C6 C5 N1 111.63(16) . . ?
C6 C5 H5 124.2 . . ?
N1 C5 H5 124.2 . . ?
C5 C6 N2 111.19(16) . . ?
C5 C6 H6 124.4 . . ?
N2 C6 H6 124.4 . . ?
C12 C7 C8 124.18(16) . . ?
C12 C7 N1 117.80(16) . . ?
C8 C7 N1 118.02(16) . . ?
C9 C8 C7 116.73(18) . . ?
C9 C8 C19 120.95(17) . . ?
C7 C8 C19 122.33(16) . . ?
C10 C9 C8 120.67(19) . . ?
C10 C9 H9 119.7 . . ?
C8 C9 H9 119.7 . . ?
C11 C10 C9 120.99(18) . . ?
C11 C10 H10 119.5 . . ?
C9 C10 H10 119.5 . . ?
C10 C11 C12 121.00(19) . . ?
C10 C11 H11 119.5 . . ?
C12 C11 H11 119.5 . . ?
C11 C12 C7 116.42(18) . . ?
C11 C12 C22 120.74(17) . . ?
C7 C12 C22 122.83(16) . . ?
C14 C13 C18 123.75(16) . . ?
C14 C13 N2 118.10(16) . . ?
C18 C13 N2 118.15(16) . . ?
C15 C14 C13 116.94(17) . . ?
C15 C14 C25 119.79(17) . . ?
C13 C14 C25 123.27(16) . . ?
C16 C15 C14 120.82(19) . . ?
C16 C15 H15 119.6 . . ?
C14 C15 H15 119.6 . . ?
C17 C16 C15 120.83(18) . . ?
C17 C16 H16 119.6 . . ?
C15 C16 H16 119.6 . . ?
C16 C17 C18 121.19(18) . . ?
C16 C17 H17 119.4 . . ?
C18 C17 H17 119.4 . . ?
C17 C18 C13 116.46(17) . . ?
C17 C18 C28 120.79(17) . . ?
C13 C18 C28 122.75(16) . . ?
C8 C19 C20 112.39(16) . . ?
C8 C19 C21 110.62(17) . . ?
C20 C19 C21 110.58(17) . . ?
C8 C19 H19 107.7 . . ?
C20 C19 H19 107.7 . . ?
C21 C19 H19 107.7 . . ?
C19 C20 H20A 109.5 . . ?
C19 C20 H20B 109.5 . . ?
H20A C20 H20B 109.5 . . ?
C19 C20 H20C 109.5 . . ?
H20A C20 H20C 109.5 . . ?
H20B C20 H20C 109.5 . . ?
C19 C21 H21A 109.5 . . ?
C19 C21 H21B 109.5 . . ?
H21A C21 H21B 109.5 . . ?
C19 C21 H21C 109.5 . . ?
H21A C21 H21C 109.5 . . ?
H21B C21 H21C 109.5 . . ?
C12 C22 C23 110.83(16) . . ?
C12 C22 C24 112.10(17) . . ?
C23 C22 C24 110.85(17) . . ?
C12 C22 H22 107.6 . . ?
C23 C22 H22 107.6 . . ?
C24 C22 H22 107.6 . . ?
C22 C23 H23A 109.5 . . ?
C22 C23 H23B 109.5 . . ?
H23A C23 H23B 109.5 . . ?
C22 C23 H23C 109.5 . . ?
H23A C23 H23C 109.5 . . ?
H23B C23 H23C 109.5 . . ?
C22 C24 H24A 109.5 . . ?
C22 C24 H24B 109.5 . . ?
H24A C24 H24B 109.5 . . ?
C22 C24 H24C 109.5 . . ?
H24A C24 H24C 109.5 . . ?
H24B C24 H24C 109.5 . . ?
C14 C25 C26 110.70(17) . . ?
C14 C25 C27 111.63(17) . . ?
C26 C25 C27 110.29(18) . . ?
C14 C25 H25 108.0 . . ?
C26 C25 H25 108.0 . . ?
C27 C25 H25 108.0 . . ?
C25 C26 H26A 109.5 . . ?
C25 C26 H26B 109.5 . . ?
H26A C26 H26B 109.5 . . ?
C25 C26 H26C 109.5 . . ?
H26A C26 H26C 109.5 . . ?
H26B C26 H26C 109.5 . . ?
C25 C27 H27A 109.5 . . ?
C25 C27 H27B 109.5 . . ?
H27A C27 H27B 109.5 . . ?
C25 C27 H27C 109.5 . . ?
H27A C27 H27C 109.5 . . ?
H27B C27 H27C 109.5 . . ?
C18 C28 C29 111.94(16) . . ?
C18 C28 C30 110.87(17) . . ?
C29 C28 C30 109.98(17) . . ?
C18 C28 H28 108.0 . . ?
C29 C28 H28 108.0 . . ?
C30 C28 H28 108.0 . . ?
C28 C29 H29A 109.5 . . ?
C28 C29 H29B 109.5 . . ?
H29A C29 H29B 109.5 . . ?
C28 C29 H29C 109.5 . . ?
H29A C29 H29C 109.5 . . ?
H29B C29 H29C 109.5 . . ?
C28 C30 H30A 109.5 . . ?
C28 C30 H30B 109.5 . . ?
H30A C30 H30B 109.5 . . ?
C28 C30 H30C 109.5 . . ?
H30A C30 H30C 109.5 . . ?
H30B C30 H30C 109.5 . . ?
O6 S1 O7 115.31(8) . . ?
O6 S1 O5 114.85(8) . . ?
O7 S1 O5 114.89(9) . . ?
O6 S1 C31 103.35(9) . . ?
O7 S1 C31 102.56(9) . . ?
O5 S1 C31 103.41(9) . . ?
F1 C31 F2 107.76(17) . . ?
F1 C31 F3 107.62(17) . . ?
F2 C31 F3 107.22(17) . . ?
F1 C31 S1 111.50(14) . . ?
F2 C31 S1 111.19(14) . . ?
F3 C31 S1 111.34(14) . . ?

loop_
_geom_bond_atom_site_label_1
_geom_bond_atom_site_label_2
_geom_bond_distance
_geom_bond_site_symmetry_2
_geom_bond_publ_flag
FE1 C3 1.824(2) . ?
FE1 C4 1.822(2) . ?
FE1 C1 1.825(2) . ?
FE1 C2 1.824(2) . ?
FE1 P1 2.0729(5) . ?
C1 O1 1.133(2) . ?
C2 O2 1.133(2) . ?
C3 O3 1.132(2) . ?
C4 O4 1.132(3) . ?
P1 N2 1.6526(15) . ?
P1 N1 1.6568(15) . ?
N1 C5 1.389(2) . ?
N1 C7 1.451(2) . ?
N2 C6 1.392(2) . ?
N2 C13 1.451(2) . ?
C5 C6 1.340(3) . ?
C5 H5 0.9500 . ?
C6 H6 0.9500 . ?
C7 C12 1.397(3) . ?
C7 C8 1.400(3) . ?
C8 C9 1.395(3) . ?
C8 C19 1.517(3) . ?
C9 C10 1.385(3) . ?
C9 H9 0.9500 . ?
C10 C11 1.380(3) . ?
C10 H10 0.9500 . ?
C11 C12 1.399(3) . ?
C11 H11 0.9500 . ?
C12 C22 1.516(3) . ?
C13 C14 1.397(3) . ?
C13 C18 1.404(2) . ?
C14 C15 1.392(3) . ?
C14 C25 1.517(3) . ?
C15 C16 1.382(3) . ?
C15 H15 0.9500 . ?
C16 C17 1.380(3) . ?
C16 H16 0.9500 . ?
C17 C18 1.393(3) . ?
C17 H17 0.9500 . ?
C18 C28 1.522(3) . ?
C19 C20 1.530(3) . ?
C19 C21 1.536(3) . ?
C19 H19 1.0000 . ?
C20 H20A 0.9800 . ?
C20 H20B 0.9800 . ?
C20 H20C 0.9800 . ?
C21 H21A 0.9800 . ?
C21 H21B 0.9800 . ?
C21 H21C 0.9800 . ?
C22 C23 1.525(3) . ?
C22 C24 1.529(3) . ?
C22 H22 1.0000 . ?
C23 H23A 0.9800 . ?
C23 H23B 0.9800 . ?
C23 H23C 0.9800 . ?
C24 H24A 0.9800 . ?
C24 H24B 0.9800 . ?
C24 H24C 0.9800 . ?
C25 C26 1.527(3) . ?
C25 C27 1.529(3) . ?
C25 H25 1.0000 . ?
C26 H26A 0.9800 . ?
C26 H26B 0.9800 . ?
C26 H26C 0.9800 . ?
C27 H27A 0.9800 . ?
C27 H27B 0.9800 . ?
C27 H27C 0.9800 . ?
C28 C29 1.528(3) . ?
C28 C30 1.532(3) . ?
C28 H28 1.0000 . ?
C29 H29A 0.9800 . ?
C29 H29B 0.9800 . ?
C29 H29C 0.9800 . ?
C30 H30A 0.9800 . ?
C30 H30B 0.9800 . ?
C30 H30C 0.9800 . ?
S1 O6 1.4382(13) . ?
S1 O7 1.4381(14) . ?
S1 O5 1.4433(15) . ?
S1 C31 1.829(2) . ?
C31 F1 1.330(2) . ?
C31 F2 1.329(2) . ?
C31 F3 1.332(2) . ?

loop_
_geom_torsion_atom_site_label_1
_geom_torsion_atom_site_label_2
_geom_torsion_atom_site_label_3
_geom_torsion_atom_site_label_4
_geom_torsion
_geom_torsion_site_symmetry_1
_geom_torsion_site_symmetry_2
_geom_torsion_site_symmetry_3
_geom_torsion_site_symmetry_4
_geom_torsion_publ_flag
N2 P1 N1 C5 -0.56(13) . . . . ?
FE1 P1 N1 C5 176.37(9) . . . . ?
N2 P1 N1 C7 -179.94(14) . . . . ?
FE1 P1 N1 C7 -3.00(18) . . . . ?
N1 P1 N2 C6 0.49(13) . . . . ?
FE1 P1 N2 C6 -176.38(9) . . . . ?
N1 P1 N2 C13 178.85(14) . . . . ?
FE1 P1 N2 C13 1.98(18) . . . . ?
C7 N1 C5 C6 179.88(16) . . . . ?
P1 N1 C5 C6 0.5(2) . . . . ?
N1 C5 C6 N2 -0.1(2) . . . . ?
C13 N2 C6 C5 -178.68(16) . . . . ?
P1 N2 C6 C5 -0.3(2) . . . . ?
C5 N1 C7 C12 -94.0(2) . . . . ?
P1 N1 C7 C12 85.34(19) . . . . ?
C5 N1 C7 C8 85.8(2) . . . . ?
P1 N1 C7 C8 -94.89(19) . . . . ?
C12 C7 C8 C9 0.3(3) . . . . ?
N1 C7 C8 C9 -179.44(17) . . . . ?
C12 C7 C8 C19 -179.35(17) . . . . ?
N1 C7 C8 C19 0.9(3) . . . . ?
C7 C8 C9 C10 0.3(3) . . . . ?
C19 C8 C9 C10 179.94(19) . . . . ?
C8 C9 C10 C11 -0.3(3) . . . . ?
C9 C10 C11 C12 -0.3(3) . . . . ?
C10 C11 C12 C7 0.8(3) . . . . ?
C10 C11 C12 C22 -179.03(19) . . . . ?
C8 C7 C12 C11 -0.8(3) . . . . ?
N1 C7 C12 C11 178.92(16) . . . . ?
C8 C7 C12 C22 178.98(18) . . . . ?
N1 C7 C12 C22 -1.3(3) . . . . ?
C6 N2 C13 C14 88.7(2) . . . . ?
P1 N2 C13 C14 -89.49(19) . . . . ?
C6 N2 C13 C18 -90.9(2) . . . . ?
P1 N2 C13 C18 90.92(19) . . . . ?
C18 C13 C14 C15 -1.2(3) . . . . ?
N2 C13 C14 C15 179.20(16) . . . . ?
C18 C13 C14 C25 177.53(18) . . . . ?
N2 C13 C14 C25 -2.0(3) . . . . ?
C13 C14 C15 C16 0.8(3) . . . . ?
C25 C14 C15 C16 -178.03(19) . . . . ?
C14 C15 C16 C17 0.1(3) . . . . ?
C15 C16 C17 C18 -0.5(3) . . . . ?
C16 C17 C18 C13 0.1(3) . . . . ?
C16 C17 C18 C28 -179.79(18) . . . . ?
C14 C13 C18 C17 0.8(3) . . . . ?
N2 C13 C18 C17 -179.64(16) . . . . ?
C14 C13 C18 C28 -179.30(17) . . . . ?
N2 C13 C18 C28 0.3(3) . . . . ?
C9 C8 C19 C20 45.1(3) . . . . ?
C7 C8 C19 C20 -135.29(19) . . . . ?
C9 C8 C19 C21 -79.1(2) . . . . ?
C7 C8 C19 C21 100.6(2) . . . . ?
C11 C12 C22 C23 -74.3(2) . . . . ?
C7 C12 C22 C23 105.9(2) . . . . ?
C11 C12 C22 C24 50.1(2) . . . . ?
C7 C12 C22 C24 -129.67(19) . . . . ?
C15 C14 C25 C26 62.7(2) . . . . ?
C13 C14 C25 C26 -116.1(2) . . . . ?
C15 C14 C25 C27 -60.6(2) . . . . ?
C13 C14 C25 C27 120.7(2) . . . . ?
C17 C18 C28 C29 -46.7(2) . . . . ?
C13 C18 C28 C29 133.40(19) . . . . ?
C17 C18 C28 C30 76.5(2) . . . . ?
C13 C18 C28 C30 -103.4(2) . . . . ?
O6 S1 C31 F1 174.69(14) . . . . ?
O7 S1 C31 F1 -65.12(16) . . . . ?
O5 S1 C31 F1 54.64(16) . . . . ?
O6 S1 C31 F2 54.39(17) . . . . ?
O7 S1 C31 F2 174.59(14) . . . . ?
O5 S1 C31 F2 -65.65(16) . . . . ?
O6 S1 C31 F3 -65.10(15) . . . . ?
O7 S1 C31 F3 55.09(16) . . . . ?
O5 S1 C31 F3 174.85(14) . . . . ?
